data_4082144
loop_
_publ_author_name
'Smith, Elizabeth J.'
'Johnson, David G.'
'Thatcher, Robert J.'
'Whitwood, Adrian C.'
'Lynam, Jason M.'

_publ_section_title
;
 Mapping the Elimination of Water from Hydroxyvinylidene Complexes of
 Ruthenium(II): Access to Allenylidene and Vinylvinylidene Complexes in a
 Stepwise Fashion
;
_journal_issue 24
_journal_name_full Organometallics
_journal_page_first 7407
_journal_paper_doi 10.1021/om4009247
_journal_volume 32
_journal_year 2013
_chemical_formula_moiety 'B F4, C59 H52 O3 P3 Ru'
_chemical_formula_sum 'C59 H52 B F4 O3 P3 Ru'
_chemical_formula_weight 1089.80
_chemical_name_systematic
;
 ? 
;
_space_group_crystal_system triclinic
_space_group_IT_number 2
_space_group_name_Hall '-P 1'
_space_group_name_H-M_alt 'P -1'
_symmetry_space_group_name_Hall '-P 1'
_symmetry_space_group_name_H-M 'P -1'
_atom_sites_solution_hydrogens geom
_atom_sites_solution_primary heavy
_atom_sites_solution_secondary difmap
_audit_creation_date 2013-06-07
_audit_creation_method
;
  Olex2 1.2
  (compiled Apr 23 2013 17:59:47, GUI svn.r4466)
;
_cell_angle_alpha 76.741(6)
_cell_angle_beta 77.713(6)
_cell_angle_gamma 69.227(7)
_cell_formula_units_Z 2
_cell_length_a 14.0432(11)
_cell_length_b 14.2540(10)
_cell_length_c 15.1618(11)
_cell_measurement_reflns_used 5561
_cell_measurement_temperature 110.00(10)
_cell_measurement_theta_max 25.9059
_cell_measurement_theta_min 2.9032
_cell_volume 2733.1(4)
_computing_cell_refinement
;
CrysAlisPro, Agilent Technologies,
Version 1.171.35.15 (release 03-08-2011 CrysAlis171 .NET)
(compiled Aug  3 2011,13:03:54)
;
_computing_data_collection
;
CrysAlisPro, Agilent Technologies,
Version 1.171.35.15 (release 03-08-2011 CrysAlis171 .NET)
(compiled Aug  3 2011,13:03:54)
;
_computing_data_reduction
;
CrysAlisPro, Agilent Technologies,
Version 1.171.35.15 (release 03-08-2011 CrysAlis171 .NET)
(compiled Aug  3 2011,13:03:54)
;
_computing_molecular_graphics
;
O. V. Dolomanov, L. J. Bourhis, R. J. Gildea, J. A. K. Howard and H. Puschmann,
OLEX2: a complete structure solution, refinement and analysis program.
J. Appl. Cryst. (2009). 42, 339-341.
;
_computing_publication_material
;
O. V. Dolomanov, L. J. Bourhis, R. J. Gildea, J. A. K. Howard and H. Puschmann,
OLEX2: a complete structure solution, refinement and analysis program.
J. Appl. Cryst. (2009). 42, 339-341.
;
_computing_structure_refinement
;
SHELXL, G.M. Sheldrick, Acta Cryst.
(2008). A64, 112-122
;
_computing_structure_solution
;
XS, G.M. Sheldrick, Acta Cryst.
(2008). A64, 112-122
;
_diffrn_ambient_temperature 110.00(10)
_diffrn_detector_area_resol_mean 16.1450
_diffrn_measured_fraction_theta_full 0.993
_diffrn_measured_fraction_theta_max 0.772
_diffrn_measurement_details
;
  1 omega  -37.00   57.00   1.0000  100.0000
omega____ theta____ kappa____ phi______ frames
    -       -9.8267   77.0000   60.0000 94

  2 omega   -5.00   81.00   1.0000  100.0000
omega____ theta____ kappa____ phi______ frames
    -       11.2330   77.0000 -180.0000 86

  3 omega  -16.00   78.00   1.0000  100.0000
omega____ theta____ kappa____ phi______ frames
    -       11.2330   77.0000  -30.0000 94
;
_diffrn_measurement_device_type 'SuperNova, Single source at offset), Eos'
_diffrn_measurement_method '\w scans'
_diffrn_orient_matrix_UB_11 -0.0048760000
_diffrn_orient_matrix_UB_12 -0.0412252000
_diffrn_orient_matrix_UB_13 0.0351000000
_diffrn_orient_matrix_UB_21 -0.0389174000
_diffrn_orient_matrix_UB_22 0.0344978000
_diffrn_orient_matrix_UB_23 0.0260785000
_diffrn_orient_matrix_UB_31 -0.0379739000
_diffrn_orient_matrix_UB_32 -0.0050973000
_diffrn_orient_matrix_UB_33 -0.0211168000
_diffrn_radiation_monochromator mirror
_diffrn_radiation_type 'Mo K\a'
_diffrn_radiation_wavelength 0.7107
_diffrn_reflns_av_R_equivalents 0.0321
_diffrn_reflns_av_unetI/netI 0.0696
_diffrn_reflns_limit_h_max 16
_diffrn_reflns_limit_h_min -16
_diffrn_reflns_limit_k_max 16
_diffrn_reflns_limit_k_min -14
_diffrn_reflns_limit_l_max 18
_diffrn_reflns_limit_l_min -12
_diffrn_reflns_number 13675
_diffrn_reflns_theta_full 22.5
_diffrn_reflns_theta_max 25.96
_diffrn_reflns_theta_min 2.91
_diffrn_source 'SuperNova (Mo) X-ray Source'
_exptl_absorpt_coefficient_mu 0.431
_exptl_absorpt_correction_T_max 0.963
_exptl_absorpt_correction_T_min 0.908
_exptl_absorpt_correction_type analytical
_exptl_absorpt_process_details
;
CrysAlisPro, Agilent Technologies,
Version 1.171.35.15 (release 03-08-2011 CrysAlis171 .NET)
(compiled Aug  3 2011,13:03:54)
Analytical numeric absorption correction using a multifaceted crystal
            model based on expressions derived by R.C. Clark & J.S. Reid.
(Clark, R. C. & Reid, J. S. (1995). Acta Cryst. A51, 887-897)
;
_exptl_crystal_colour colourless
_exptl_crystal_colour_primary colourless
_exptl_crystal_density_diffrn 1.324
_exptl_crystal_density_method 'not measured'
_exptl_crystal_description plate
_exptl_crystal_F_000 1120
_exptl_crystal_size_max 0.2488
_exptl_crystal_size_mid 0.1373
_exptl_crystal_size_min 0.0917
_refine_diff_density_max 0.755
_refine_diff_density_min -0.655
_refine_diff_density_rms 0.084
_refine_ls_extinction_method none
_refine_ls_goodness_of_fit_ref 1.062
_refine_ls_hydrogen_treatment constr
_refine_ls_matrix_type full
_refine_ls_number_parameters 657
_refine_ls_number_reflns 8278
_refine_ls_number_restraints 32
_refine_ls_restrained_S_all 1.073
_refine_ls_R_factor_all 0.0642
_refine_ls_R_factor_gt 0.0486
_refine_ls_shift/su_max 0.001
_refine_ls_shift/su_mean 0.000
_refine_ls_structure_factor_coef Fsqd
_refine_ls_weighting_details 'calc w=1/[\s^2^(Fo^2^)+(0.0520P)^2^+1.9199P] where P=(Fo^2^+2Fc^2^)/3'
_refine_ls_weighting_scheme calc
_refine_ls_wR_factor_gt 0.1156
_refine_ls_wR_factor_ref 0.1241
_reflns_number_gt 6554
_reflns_number_total 8278
_reflns_threshold_expression >2sigma(I)
_cod_data_source_file om4009247_si_001.cif
_cod_data_source_block '[4]BF4'
_cod_original_cell_volume 2733.0(3)
_cod_database_code 4082144
_chemical_oxdiff_formula C43H41B1F4O5P2Ru
_chemical_oxdiff_usercomment 'ejs79-2 colourless'
_reflns_odcompleteness_completeness 99.30
_reflns_odcompleteness_iscentric 1
_reflns_odcompleteness_theta 22.49
_olex2_refinement_description
;
1. Fixed Uiso
 At 1.2 times of:
  All C(H) groups, All C(H,H) groups
 At 1.5 times of:
  All C(H,H,H) groups
2. Shared sites
{B1, B1A}
{F2, F2A}
3. Restrained distances
 B1-F1 \\sim B1-F2 \\sim B1-F3 \\sim B1-F4 \\sim B1A-F1A \\sim B1A-F2A \\sim B1A-F3A \\sim B1A-F4A
 with sigma of 0.02
 F3A-F4A \\sim F1A-F2A
 with sigma of 0.02
 F2A-F3A \\sim F4A-F1A
 with sigma of 0.02
 F3-F2 \\sim F1-F4
 with sigma of 0.02
 F3-F4 \\sim F1-F2
 with sigma of 0.02
4. Uiso/Uaniso restraints and constraints
Uanis(B1) = Uanis(B1A)
Uanis(F2) = Uanis(F2A)
Uanis(F4) = Uanis(F4A)
Uanis(F3) = Uanis(F3A)
5. Others
 Sof(B1A)=Sof(F1A)=Sof(F2A)=Sof(F3A)=Sof(F4A)=1-FVAR(1)
 Sof(B1)=Sof(F1)=Sof(F2)=Sof(F3)=Sof(F4)=FVAR(1)
6.a Secondary CH2 refined with riding coordinates:
 C4(H4A,H4B), C5(H5A,H5B)
6.b Aromatic/amide H refined with riding coordinates:
 C7(H7), C8(H8), C9(H9), C10(H10), C11(H11), C13(H13), C14(H14), C15(H15),
 C16(H16), C17(H17), C19(H19), C20(H20), C21(H21), C22(H22), C23(H23), C25(H25),
  C26(H26), C27(H27), C28(H28), C29(H29), C31(H31), C32(H32), C33(H33),
 C34(H34), C35(H35), C37(H37), C38(H38), C39(H39), C40(H40), C41(H41), C43(H43),
  C44(H44), C45(H45), C46(H46), C47(H47), C49(H49), C50(H50), C51(H51),
 C52(H52), C53(H53), C55(H55), C56(H56), C57(H57), C58(H58), C59(H59)
6.c Idealised Me refined as rotating group:
 C2(H2A,H2B,H2C)
;

loop_
_space_group_symop_id
_space_group_symop_operation_xyz
1 'x, y, z'
2 '-x, -y, -z'

loop_
_atom_site_label
_atom_site_type_symbol
_atom_site_fract_x
_atom_site_fract_y
_atom_site_fract_z
_atom_site_U_iso_or_equiv
_atom_site_adp_type
_atom_site_occupancy
_atom_site_symmetry_multiplicity
_atom_site_calc_flag
_atom_site_refinement_flags
_atom_site_disorder_assembly
_atom_site_disorder_group
B1 B 0.8681(4) 0.2022(5) 0.0158(4) 0.0463(17) Uani 0.727(6) 1 d PD A 1
B1A B 0.8681(4) 0.2022(5) 0.0158(4) 0.0463(17) Uani 0.273(6) 1 d PD A 2
F1 F 0.7745(4) 0.2368(7) -0.0051(5) 0.106(3) Uani 0.727(6) 1 d PD A 1
F1A F 0.7910(9) 0.2961(8) 0.0183(8) 0.054(4) Uani 0.273(6) 1 d PD A 2
F2 F 0.9367(3) 0.2163(4) -0.0590(2) 0.1049(15) Uani 0.727(6) 1 d PD A 1
F2A F 0.9367(3) 0.2163(4) -0.0590(2) 0.1049(15) Uani 0.273(6) 1 d PD A 2
F3 F 0.8853(5) 0.2354(6) 0.0873(4) 0.084(2) Uani 0.727(6) 1 d PD A 1
F3A F 0.9158(12) 0.1716(15) 0.0877(9) 0.084(2) Uani 0.273(6) 1 d PD A 2
F4 F 0.8925(6) 0.0991(4) 0.0492(5) 0.128(3) Uani 0.727(6) 1 d PD A 1
F4A F 0.8113(15) 0.1360(12) 0.0312(15) 0.128(3) Uani 0.273(6) 1 d PD A 2
C1 C 0.0996(3) 0.3976(3) 0.3851(3) 0.0252(10) Uani 1 1 d . . .
C2 C 0.0078(3) 0.4885(3) 0.3610(4) 0.0379(13) Uani 1 1 d . . .
H2A H -0.0413 0.4665 0.3428 0.057 Uiso 1 1 calc R . .
H2B H 0.0296 0.5353 0.3114 0.057 Uiso 1 1 calc R . .
H2C H -0.0235 0.5216 0.4133 0.057 Uiso 1 1 calc R . .
C3 C 0.3312(3) 0.1496(3) 0.5016(3) 0.0215(10) Uani 1 1 d . . .
C4 C 0.3480(3) 0.1473(3) 0.3173(3) 0.0228(10) Uani 1 1 d . . .
H4A H 0.4135 0.1074 0.3383 0.027 Uiso 1 1 calc R . .
H4B H 0.3149 0.1004 0.3110 0.027 Uiso 1 1 calc R . .
C5 C 0.3672(3) 0.2110(3) 0.2244(3) 0.0255(10) Uani 1 1 d . . .
H5A H 0.4160 0.2441 0.2268 0.031 Uiso 1 1 calc R . .
H5B H 0.3032 0.2637 0.2112 0.031 Uiso 1 1 calc R . .
C6 C 0.4586(3) 0.2146(3) 0.0312(3) 0.0291(11) Uani 1 1 d . . .
C7 C 0.5167(4) 0.2723(4) 0.0365(4) 0.0456(14) Uani 1 1 d . . .
H7 H 0.5315 0.2736 0.0931 0.055 Uiso 1 1 calc R . .
C8 C 0.5534(5) 0.3287(5) -0.0417(4) 0.0537(16) Uani 1 1 d . . .
H8 H 0.5923 0.3680 -0.0376 0.064 Uiso 1 1 calc R . .
C9 C 0.5321(4) 0.3263(4) -0.1267(4) 0.0457(14) Uani 1 1 d . . .
H9 H 0.5567 0.3641 -0.1794 0.055 Uiso 1 1 calc R . .
C10 C 0.4755(4) 0.2687(3) -0.1320(3) 0.0368(12) Uani 1 1 d . . .
H10 H 0.4624 0.2667 -0.1891 0.044 Uiso 1 1 calc R . .
C11 C 0.4365(4) 0.2126(3) -0.0547(3) 0.0332(12) Uani 1 1 d . . .
H11 H 0.3966 0.1745 -0.0593 0.040 Uiso 1 1 calc R . .
C12 C 0.3156(3) 0.0991(3) 0.1111(3) 0.0281(11) Uani 1 1 d . . .
C13 C 0.3273(4) 0.0001(4) 0.1058(3) 0.0333(12) Uani 1 1 d . . .
H13 H 0.3898 -0.0508 0.1140 0.040 Uiso 1 1 calc R . .
C14 C 0.2463(4) -0.0236(4) 0.0882(3) 0.0376(12) Uani 1 1 d . . .
H14 H 0.2547 -0.0903 0.0845 0.045 Uiso 1 1 calc R . .
C15 C 0.1528(4) 0.0516(5) 0.0763(3) 0.0447(14) Uani 1 1 d . . .
H15 H 0.0984 0.0354 0.0651 0.054 Uiso 1 1 calc R . .
C16 C 0.1412(4) 0.1506(5) 0.0811(4) 0.0491(15) Uani 1 1 d . . .
H16 H 0.0788 0.2013 0.0723 0.059 Uiso 1 1 calc R . .
C17 C 0.2215(4) 0.1759(4) 0.0990(3) 0.0369(12) Uani 1 1 d . . .
H17 H 0.2129 0.2427 0.1029 0.044 Uiso 1 1 calc R . .
C18 C 0.5245(3) 0.0281(3) 0.1642(3) 0.0263(10) Uani 1 1 d . . .
C19 C 0.5081(4) -0.0516(3) 0.2330(3) 0.0317(11) Uani 1 1 d . . .
H19 H 0.4415 -0.0504 0.2588 0.038 Uiso 1 1 calc R . .
C20 C 0.5916(4) -0.1320(4) 0.2622(3) 0.0357(12) Uani 1 1 d . . .
H20 H 0.5807 -0.1845 0.3081 0.043 Uiso 1 1 calc R . .
C21 C 0.6911(4) -0.1350(4) 0.2241(3) 0.0415(13) Uani 1 1 d . . .
H21 H 0.7465 -0.1900 0.2434 0.050 Uiso 1 1 calc R . .
C22 C 0.7079(4) -0.0567(4) 0.1577(4) 0.0421(13) Uani 1 1 d . . .
H22 H 0.7748 -0.0581 0.1330 0.051 Uiso 1 1 calc R . .
C23 C 0.6243(4) 0.0257(4) 0.1268(3) 0.0356(12) Uani 1 1 d . . .
H23 H 0.6359 0.0784 0.0814 0.043 Uiso 1 1 calc R . .
C24 C 0.4910(3) 0.2966(3) 0.3388(3) 0.0215(10) Uani 1 1 d . . .
C25 C 0.5467(3) 0.1935(3) 0.3602(3) 0.0246(10) Uani 1 1 d . . .
H25 H 0.5192 0.1521 0.4078 0.030 Uiso 1 1 calc R . .
C26 C 0.6428(3) 0.1520(4) 0.3110(3) 0.0306(11) Uani 1 1 d . . .
H26 H 0.6791 0.0833 0.3261 0.037 Uiso 1 1 calc R . .
C27 C 0.6844(3) 0.2120(4) 0.2404(3) 0.0331(12) Uani 1 1 d . . .
H27 H 0.7476 0.1839 0.2062 0.040 Uiso 1 1 calc R . .
C28 C 0.6310(4) 0.3149(4) 0.2210(3) 0.0360(12) Uani 1 1 d . . .
H28 H 0.6598 0.3561 0.1744 0.043 Uiso 1 1 calc R . .
C29 C 0.5359(3) 0.3575(3) 0.2693(3) 0.0271(11) Uani 1 1 d . . .
H29 H 0.5016 0.4269 0.2555 0.033 Uiso 1 1 calc R . .
C30 C 0.3017(3) 0.4698(3) 0.3332(3) 0.0221(10) Uani 1 1 d . . .
C31 C 0.2993(3) 0.4824(3) 0.2392(3) 0.0268(11) Uani 1 1 d . . .
H31 H 0.3318 0.4273 0.2085 0.032 Uiso 1 1 calc R . .
C32 C 0.2487(3) 0.5767(3) 0.1915(3) 0.0310(11) Uani 1 1 d . . .
H32 H 0.2485 0.5846 0.1289 0.037 Uiso 1 1 calc R . .
C33 C 0.1991(3) 0.6583(3) 0.2364(3) 0.0321(12) Uani 1 1 d . . .
H33 H 0.1656 0.7216 0.2044 0.038 Uiso 1 1 calc R . .
C34 C 0.1993(4) 0.6456(3) 0.3292(3) 0.0346(12) Uani 1 1 d . . .
H34 H 0.1642 0.7003 0.3600 0.042 Uiso 1 1 calc R . .
C35 C 0.2512(3) 0.5525(3) 0.3774(3) 0.0277(11) Uani 1 1 d . . .
H35 H 0.2520 0.5457 0.4397 0.033 Uiso 1 1 calc R . .
C36 C 0.3713(3) 0.3682(3) 0.5060(3) 0.0234(10) Uani 1 1 d . . .
C37 C 0.4588(3) 0.3840(3) 0.5186(3) 0.0260(10) Uani 1 1 d . . .
H37 H 0.5158 0.3753 0.4732 0.031 Uiso 1 1 calc R . .
C38 C 0.4610(4) 0.4129(3) 0.5996(3) 0.0324(12) Uani 1 1 d . . .
H38 H 0.5199 0.4234 0.6082 0.039 Uiso 1 1 calc R . .
C39 C 0.3778(4) 0.4260(3) 0.6663(3) 0.0338(12) Uani 1 1 d . . .
H39 H 0.3798 0.4462 0.7199 0.041 Uiso 1 1 calc R . .
C40 C 0.2904(4) 0.4093(3) 0.6548(3) 0.0339(12) Uani 1 1 d . . .
H40 H 0.2334 0.4187 0.7002 0.041 Uiso 1 1 calc R . .
C41 C 0.2879(3) 0.3786(3) 0.5758(3) 0.0273(11) Uani 1 1 d . . .
H41 H 0.2302 0.3647 0.5691 0.033 Uiso 1 1 calc R . .
C42 C 0.0220(3) 0.1970(3) 0.4094(3) 0.0215(10) Uani 1 1 d . . .
C43 C -0.0725(3) 0.2158(3) 0.4652(3) 0.0259(11) Uani 1 1 d . . .
H43 H -0.0756 0.1927 0.5279 0.031 Uiso 1 1 calc R . .
C44 C -0.1626(4) 0.2693(3) 0.4275(4) 0.0340(12) Uani 1 1 d . . .
H44 H -0.2256 0.2829 0.4654 0.041 Uiso 1 1 calc R . .
C45 C -0.1592(4) 0.3021(3) 0.3350(4) 0.0369(13) Uani 1 1 d . . .
H45 H -0.2198 0.3384 0.3104 0.044 Uiso 1 1 calc R . .
C46 C -0.0655(4) 0.2810(3) 0.2781(3) 0.0329(12) Uani 1 1 d . . .
H46 H -0.0633 0.3014 0.2150 0.039 Uiso 1 1 calc R . .
C47 C 0.0249(3) 0.2295(3) 0.3154(3) 0.0251(10) Uani 1 1 d . . .
H47 H 0.0878 0.2167 0.2773 0.030 Uiso 1 1 calc R . .
C48 C 0.2003(3) 0.0117(3) 0.4197(3) 0.0218(10) Uani 1 1 d . . .
C49 C 0.1627(3) -0.0156(3) 0.3546(3) 0.0259(10) Uani 1 1 d . . .
H49 H 0.1024 0.0276 0.3325 0.031 Uiso 1 1 calc R . .
C50 C 0.2146(4) -0.1067(3) 0.3230(3) 0.0301(11) Uani 1 1 d . . .
H50 H 0.1892 -0.1247 0.2797 0.036 Uiso 1 1 calc R . .
C51 C 0.3039(4) -0.1708(3) 0.3557(3) 0.0336(12) Uani 1 1 d . . .
H51 H 0.3388 -0.2319 0.3341 0.040 Uiso 1 1 calc R . .
C52 C 0.3420(3) -0.1448(3) 0.4204(3) 0.0317(11) Uani 1 1 d . . .
H52 H 0.4020 -0.1886 0.4426 0.038 Uiso 1 1 calc R . .
C53 C 0.2915(3) -0.0547(3) 0.4513(3) 0.0276(11) Uani 1 1 d . . .
H53 H 0.3180 -0.0372 0.4941 0.033 Uiso 1 1 calc R . .
C54 C 0.1070(3) 0.1088(3) 0.5794(3) 0.0214(10) Uani 1 1 d . . .
C55 C 0.0997(3) 0.0136(3) 0.6250(3) 0.0249(10) Uani 1 1 d . . .
H55 H 0.1135 -0.0385 0.5921 0.030 Uiso 1 1 calc R . .
C56 C 0.0716(3) -0.0026(3) 0.7198(3) 0.0275(11) Uani 1 1 d . . .
H56 H 0.0677 -0.0661 0.7499 0.033 Uiso 1 1 calc R . .
C57 C 0.0497(3) 0.0736(4) 0.7694(3) 0.0281(11) Uani 1 1 d . . .
H57 H 0.0307 0.0618 0.8325 0.034 Uiso 1 1 calc R . .
C58 C 0.0557(3) 0.1680(4) 0.7252(3) 0.0298(11) Uani 1 1 d . . .
H58 H 0.0403 0.2203 0.7584 0.036 Uiso 1 1 calc R . .
C59 C 0.0852(3) 0.1844(3) 0.6305(3) 0.0261(11) Uani 1 1 d . . .
H59 H 0.0903 0.2477 0.6013 0.031 Uiso 1 1 calc R . .
O1 O 0.1197(2) 0.3673(2) 0.4658(2) 0.0246(7) Uani 1 1 d . . .
O2 O 0.1571(2) 0.3483(2) 0.32179(19) 0.0218(7) Uani 1 1 d . . .
O3 O 0.3821(2) 0.0911(2) 0.5545(2) 0.0307(8) Uani 1 1 d . . .
P1 P 0.41667(9) 0.13675(9) 0.13254(8) 0.0251(3) Uani 1 1 d . . .
P2 P 0.35840(8) 0.34177(8) 0.39618(8) 0.0193(3) Uani 1 1 d . . .
P3 P 0.14384(8) 0.13677(8) 0.45564(8) 0.0194(3) Uani 1 1 d . . .
Ru1 Ru 0.25480(2) 0.23721(2) 0.41615(2) 0.01820(12) Uani 1 1 d . . .

loop_
_atom_site_aniso_label
_atom_site_aniso_U_11
_atom_site_aniso_U_22
_atom_site_aniso_U_33
_atom_site_aniso_U_23
_atom_site_aniso_U_13
_atom_site_aniso_U_12
B1 0.039(4) 0.060(5) 0.036(4) -0.001(3) -0.008(3) -0.015(3)
B1A 0.039(4) 0.060(5) 0.036(4) -0.001(3) -0.008(3) -0.015(3)
F1 0.070(4) 0.155(8) 0.096(5) 0.039(5) -0.055(4) -0.053(4)
F1A 0.043(8) 0.063(9) 0.030(7) 0.022(6) 0.001(6) -0.007(7)
F2 0.087(3) 0.151(4) 0.035(2) -0.002(2) 0.000(2) -0.002(3)
F2A 0.087(3) 0.151(4) 0.035(2) -0.002(2) 0.000(2) -0.002(3)
F3 0.063(4) 0.161(7) 0.061(3) -0.076(4) 0.023(3) -0.059(5)
F3A 0.063(4) 0.161(7) 0.061(3) -0.076(4) 0.023(3) -0.059(5)
F4 0.158(7) 0.059(4) 0.161(6) 0.018(4) -0.078(6) -0.021(4)
F4A 0.158(7) 0.059(4) 0.161(6) 0.018(4) -0.078(6) -0.021(4)
C1 0.019(2) 0.020(2) 0.039(3) -0.005(2) -0.003(2) -0.0086(19)
C2 0.027(3) 0.032(3) 0.049(3) -0.008(2) -0.010(2) 0.001(2)
C3 0.028(3) 0.018(2) 0.022(2) -0.005(2) -0.003(2) -0.012(2)
C4 0.021(2) 0.027(2) 0.022(2) -0.003(2) -0.005(2) -0.0101(19)
C5 0.021(2) 0.028(2) 0.030(3) -0.006(2) -0.006(2) -0.007(2)
C6 0.023(3) 0.034(3) 0.027(3) -0.002(2) 0.001(2) -0.011(2)
C7 0.055(4) 0.065(4) 0.032(3) -0.004(3) -0.006(3) -0.040(3)
C8 0.068(4) 0.070(4) 0.041(3) 0.003(3) -0.005(3) -0.054(3)
C9 0.054(4) 0.053(3) 0.034(3) 0.007(3) -0.008(3) -0.030(3)
C10 0.055(3) 0.034(3) 0.021(3) 0.005(2) -0.010(2) -0.018(3)
C11 0.038(3) 0.030(3) 0.032(3) -0.007(2) -0.008(2) -0.008(2)
C12 0.026(3) 0.036(3) 0.025(3) -0.009(2) 0.002(2) -0.015(2)
C13 0.032(3) 0.035(3) 0.031(3) -0.002(2) -0.007(2) -0.010(2)
C14 0.038(3) 0.051(3) 0.032(3) -0.008(3) -0.003(2) -0.024(3)
C15 0.035(3) 0.074(4) 0.035(3) -0.009(3) 0.001(3) -0.033(3)
C16 0.028(3) 0.065(4) 0.050(4) -0.016(3) -0.007(3) -0.006(3)
C17 0.031(3) 0.038(3) 0.041(3) -0.007(2) -0.011(2) -0.007(2)
C18 0.025(3) 0.034(3) 0.021(2) -0.008(2) -0.004(2) -0.009(2)
C19 0.031(3) 0.032(3) 0.033(3) -0.008(2) -0.005(2) -0.010(2)
C20 0.034(3) 0.037(3) 0.035(3) -0.009(2) -0.013(2) -0.002(2)
C21 0.030(3) 0.054(3) 0.033(3) -0.009(3) -0.013(2) 0.002(3)
C22 0.023(3) 0.058(3) 0.042(3) -0.011(3) -0.006(2) -0.006(3)
C23 0.032(3) 0.046(3) 0.030(3) -0.007(2) -0.005(2) -0.014(2)
C24 0.019(2) 0.026(2) 0.023(2) -0.004(2) -0.0072(19) -0.0082(19)
C25 0.023(3) 0.033(3) 0.021(2) -0.007(2) -0.005(2) -0.011(2)
C26 0.023(3) 0.035(3) 0.035(3) -0.008(2) -0.011(2) -0.006(2)
C27 0.020(3) 0.050(3) 0.029(3) -0.005(3) -0.001(2) -0.012(2)
C28 0.030(3) 0.053(3) 0.028(3) 0.005(3) -0.004(2) -0.025(3)
C29 0.023(3) 0.029(2) 0.032(3) -0.001(2) -0.004(2) -0.013(2)
C30 0.019(2) 0.019(2) 0.030(3) -0.003(2) -0.001(2) -0.0100(18)
C31 0.030(3) 0.024(2) 0.029(3) -0.002(2) -0.005(2) -0.012(2)
C32 0.034(3) 0.037(3) 0.024(3) 0.004(2) -0.006(2) -0.018(2)
C33 0.029(3) 0.022(2) 0.040(3) 0.006(2) -0.005(2) -0.008(2)
C34 0.039(3) 0.021(2) 0.043(3) -0.009(2) -0.003(2) -0.006(2)
C35 0.032(3) 0.025(2) 0.025(3) 0.000(2) -0.009(2) -0.009(2)
C36 0.025(3) 0.018(2) 0.024(3) -0.002(2) -0.007(2) -0.0026(19)
C37 0.025(3) 0.022(2) 0.030(3) 0.001(2) -0.007(2) -0.008(2)
C38 0.039(3) 0.028(3) 0.036(3) -0.002(2) -0.016(3) -0.014(2)
C39 0.053(3) 0.021(2) 0.030(3) -0.003(2) -0.021(3) -0.008(2)
C40 0.038(3) 0.033(3) 0.028(3) -0.003(2) -0.008(2) -0.008(2)
C41 0.032(3) 0.026(2) 0.027(3) -0.005(2) -0.009(2) -0.012(2)
C42 0.022(2) 0.018(2) 0.029(3) -0.002(2) -0.006(2) -0.0111(18)
C43 0.022(3) 0.022(2) 0.034(3) 0.000(2) -0.007(2) -0.0095(19)
C44 0.023(3) 0.033(3) 0.047(3) -0.011(3) -0.001(2) -0.010(2)
C45 0.026(3) 0.030(3) 0.058(4) -0.004(3) -0.021(3) -0.005(2)
C46 0.041(3) 0.030(3) 0.032(3) 0.000(2) -0.017(3) -0.014(2)
C47 0.024(3) 0.025(2) 0.027(3) -0.002(2) -0.004(2) -0.010(2)
C48 0.024(2) 0.021(2) 0.022(2) 0.001(2) -0.003(2) -0.0116(19)
C49 0.025(3) 0.023(2) 0.028(3) -0.004(2) -0.001(2) -0.008(2)
C50 0.038(3) 0.031(3) 0.028(3) -0.007(2) -0.007(2) -0.016(2)
C51 0.045(3) 0.020(2) 0.034(3) -0.007(2) 0.003(2) -0.011(2)
C52 0.023(3) 0.025(3) 0.043(3) -0.002(2) -0.006(2) -0.005(2)
C53 0.027(3) 0.026(2) 0.032(3) -0.007(2) -0.005(2) -0.009(2)
C54 0.015(2) 0.023(2) 0.025(2) 0.001(2) -0.0050(19) -0.0072(18)
C55 0.019(2) 0.028(3) 0.031(3) -0.010(2) -0.003(2) -0.0086(19)
C56 0.019(2) 0.029(3) 0.030(3) 0.012(2) -0.006(2) -0.011(2)
C57 0.020(3) 0.043(3) 0.021(2) -0.001(2) -0.002(2) -0.013(2)
C58 0.028(3) 0.040(3) 0.025(3) -0.008(2) -0.002(2) -0.013(2)
C59 0.021(2) 0.026(2) 0.031(3) -0.002(2) -0.004(2) -0.009(2)
O1 0.0209(17) 0.0239(16) 0.0297(19) -0.0051(15) -0.0026(14) -0.0084(13)
O2 0.0226(17) 0.0191(15) 0.0237(17) -0.0002(14) -0.0067(14) -0.0071(13)
O3 0.0322(19) 0.0305(18) 0.0300(19) 0.0023(16) -0.0118(16) -0.0114(15)
P1 0.0241(7) 0.0292(7) 0.0221(7) -0.0053(5) -0.0028(5) -0.0084(5)
P2 0.0178(6) 0.0178(6) 0.0229(6) -0.0018(5) -0.0047(5) -0.0062(5)
P3 0.0175(6) 0.0197(6) 0.0215(6) -0.0027(5) -0.0032(5) -0.0068(5)
Ru1 0.0168(2) 0.0174(2) 0.0202(2) -0.00240(15) -0.00264(15) -0.00591(14)

loop_
_atom_type_symbol
_atom_type_description
_atom_type_scat_dispersion_real
_atom_type_scat_dispersion_imag
_atom_type_scat_source
C C 0.0033 0.0016 'International Tables Vol C Tables 4.2.6.8 and 6.1.1.4'
H H 0.0000 0.0000 'International Tables Vol C Tables 4.2.6.8 and 6.1.1.4'
B B 0.0013 0.0007 'International Tables Vol C Tables 4.2.6.8 and 6.1.1.4'
F F 0.0171 0.0103 'International Tables Vol C Tables 4.2.6.8 and 6.1.1.4'
O O 0.0106 0.0060 'International Tables Vol C Tables 4.2.6.8 and 6.1.1.4'
P P 0.1023 0.0942 'International Tables Vol C Tables 4.2.6.8 and 6.1.1.4'
Ru Ru -1.2594 0.8363 'International Tables Vol C Tables 4.2.6.8 and 6.1.1.4'

loop_
_exptl_crystal_face_index_h
_exptl_crystal_face_index_k
_exptl_crystal_face_index_l
_exptl_crystal_face_perp_dist
_exptl_oxdiff_crystal_face_indexfrac_h
_exptl_oxdiff_crystal_face_indexfrac_k
_exptl_oxdiff_crystal_face_indexfrac_l
_exptl_oxdiff_crystal_face_x
_exptl_oxdiff_crystal_face_y
_exptl_oxdiff_crystal_face_z
0 -19 -1 0.0510 -0.0243 -19.0105 -1.0266 0.7478 -0.6816 0.1195
-17 -4 -13 0.0820 -16.9636 -3.9967 -12.9304 -0.2064 0.1851 0.9376
0 19 1 0.0758 0.0243 19.0105 1.0266 -0.7478 0.6816 -0.1195
17 12 13 0.1059 16.9750 12.0003 12.9432 -0.1232 0.0909 -0.9791
-2 2 20 0.0560 -2.0506 2.0463 19.9303 0.6252 0.6702 -0.3534
-10 -2 16 0.0656 -10.0423 -1.9486 15.9516 0.6892 0.7396 0.0544
10 7 20 0.0686 9.9517 7.0259 19.9195 0.3610 0.3746 -0.8344
4 -1 -19 0.0354 4.0485 -1.0476 -18.9356 -0.6412 -0.6875 0.2515
-9 -7 -21 0.0505 -8.9493 -7.0298 -20.9173 -0.4008 -0.4397 0.8174
-5 11 16 0.0736 -5.0258 11.0477 15.9646 0.1294 0.9930 -0.2026
4 13 19 0.0666 3.9653 13.0378 18.9423 0.1081 0.7894 -0.6170
-3 -13 -19 0.0505 -2.9657 -13.0397 -18.9438 -0.1129 -0.8284 0.5791
0 -13 13 0.0469 -0.0538 -12.9787 12.9298 0.9891 -0.1085 -0.2048
2 15 -11 0.0657 2.0504 14.9800 -10.9373 -1.0114 0.1518 0.0767
17 15 8 0.1019 16.9928 14.9912 7.9670 -0.4212 0.0636 -0.8899
-13 -1 -17 0.0734 -12.9501 -1.0113 -16.9166 -0.4889 0.0279 0.8541
-4 -7 18 0.0485 -4.0572 -6.9580 17.9266 0.9359 0.3854 -0.1890
3 -2 20 0.0486 2.9417 -1.9649 19.9160 0.7657 0.3371 -0.5223
5 5 -18 0.0450 5.0540 4.9553 -17.9314 -0.8583 -0.4934 0.1615
0 2 -20 0.0396 0.0571 1.9592 -19.9207 -0.7803 -0.4541 0.4085

loop_
_geom_angle_atom_site_label_1
_geom_angle_atom_site_label_2
_geom_angle_atom_site_label_3
_geom_angle
F1 B1 F2 110.6(5)
F1 B1 F3 117.8(6)
F1 B1 F4 109.1(6)
F2 B1 F3 109.9(5)
F2 B1 F4 108.4(6)
F3 B1 F4 100.3(6)
C2 C1 Ru1 175.7(4)
O1 C1 C2 121.9(4)
O1 C1 O2 119.2(4)
O1 C1 Ru1 61.9(2)
O2 C1 C2 118.9(4)
O2 C1 Ru1 57.3(2)
C1 C2 H2A 109.5
C1 C2 H2B 109.5
C1 C2 H2C 109.5
H2A C2 H2B 109.5
H2A C2 H2C 109.5
H2B C2 H2C 109.5
O3 C3 Ru1 177.7(4)
H4A C4 H4B 107.9
C5 C4 H4A 109.1
C5 C4 H4B 109.1
C5 C4 Ru1 112.4(3)
Ru1 C4 H4A 109.1
Ru1 C4 H4B 109.1
C4 C5 H5A 109.0
C4 C5 H5B 109.0
C4 C5 P1 113.0(3)
H5A C5 H5B 107.8
P1 C5 H5A 109.0
P1 C5 H5B 109.0
C7 C6 C11 119.7(4)
C7 C6 P1 120.0(4)
C11 C6 P1 120.2(4)
C6 C7 H7 119.8
C6 C7 C8 120.4(5)
C8 C7 H7 119.8
C7 C8 H8 120.0
C7 C8 C9 120.0(5)
C9 C8 H8 120.0
C8 C9 H9 120.2
C10 C9 C8 119.6(5)
C10 C9 H9 120.2
C9 C10 H10 119.2
C9 C10 C11 121.7(5)
C11 C10 H10 119.2
C6 C11 H11 120.7
C10 C11 C6 118.7(5)
C10 C11 H11 120.7
C13 C12 C17 120.0(4)
C13 C12 P1 123.2(4)
C17 C12 P1 116.8(4)
C12 C13 H13 119.9
C12 C13 C14 120.2(5)
C14 C13 H13 119.9
C13 C14 H14 119.8
C15 C14 C13 120.4(5)
C15 C14 H14 119.8
C14 C15 H15 120.3
C16 C15 C14 119.4(5)
C16 C15 H15 120.3
C15 C16 H16 119.5
C15 C16 C17 121.0(5)
C17 C16 H16 119.5
C12 C17 H17 120.5
C16 C17 C12 118.9(5)
C16 C17 H17 120.5
C19 C18 P1 119.5(3)
C23 C18 C19 119.6(4)
C23 C18 P1 120.7(4)
C18 C19 H19 120.2
C20 C19 C18 119.7(4)
C20 C19 H19 120.2
C19 C20 H20 119.6
C21 C20 C19 120.8(5)
C21 C20 H20 119.6
C20 C21 H21 120.1
C22 C21 C20 119.9(4)
C22 C21 H21 120.1
C21 C22 H22 119.8
C21 C22 C23 120.4(5)
C23 C22 H22 119.8
C18 C23 C22 119.7(5)
C18 C23 H23 120.1
C22 C23 H23 120.1
C25 C24 P2 118.0(3)
C29 C24 C25 118.3(4)
C29 C24 P2 123.5(3)
C24 C25 H25 119.7
C26 C25 C24 120.7(4)
C26 C25 H25 119.7
C25 C26 H26 119.8
C27 C26 C25 120.4(4)
C27 C26 H26 119.8
C26 C27 H27 120.5
C26 C27 C28 119.1(4)
C28 C27 H27 120.5
C27 C28 H28 119.3
C29 C28 C27 121.3(4)
C29 C28 H28 119.3
C24 C29 H29 119.9
C28 C29 C24 120.1(4)
C28 C29 H29 119.9
C31 C30 P2 119.3(3)
C35 C30 C31 118.5(4)
C35 C30 P2 121.8(3)
C30 C31 H31 119.8
C32 C31 C30 120.5(4)
C32 C31 H31 119.8
C31 C32 H32 119.9
C33 C32 C31 120.3(4)
C33 C32 H32 119.9
C32 C33 H33 120.3
C32 C33 C34 119.4(4)
C34 C33 H33 120.3
C33 C34 H34 119.5
C33 C34 C35 121.0(4)
C35 C34 H34 119.5
C30 C35 C34 120.3(4)
C30 C35 H35 119.9
C34 C35 H35 119.9
C37 C36 C41 119.3(4)
C37 C36 P2 121.9(3)
C41 C36 P2 118.7(3)
C36 C37 H37 120.2
C36 C37 C38 119.6(4)
C38 C37 H37 120.2
C37 C38 H38 119.7
C39 C38 C37 120.6(4)
C39 C38 H38 119.7
C38 C39 H39 119.9
C38 C39 C40 120.2(5)
C40 C39 H39 119.9
C39 C40 H40 120.1
C41 C40 C39 119.9(5)
C41 C40 H40 120.1
C36 C41 H41 119.8
C40 C41 C36 120.3(4)
C40 C41 H41 119.8
C43 C42 C47 119.1(4)
C43 C42 P3 122.3(3)
C47 C42 P3 118.6(3)
C42 C43 H43 119.9
C42 C43 C44 120.1(4)
C44 C43 H43 119.9
C43 C44 H44 119.7
C45 C44 C43 120.5(4)
C45 C44 H44 119.7
C44 C45 H45 120.0
C44 C45 C46 120.0(4)
C46 C45 H45 120.0
C45 C46 H46 120.1
C45 C46 C47 119.8(4)
C47 C46 H46 120.1
C42 C47 H47 119.8
C46 C47 C42 120.4(4)
C46 C47 H47 119.8
C49 C48 C53 118.5(4)
C49 C48 P3 122.8(3)
C53 C48 P3 118.3(3)
C48 C49 H49 119.9
C50 C49 C48 120.3(4)
C50 C49 H49 119.9
C49 C50 H50 120.0
C51 C50 C49 120.0(4)
C51 C50 H50 120.0
C50 C51 H51 119.8
C50 C51 C52 120.4(4)
C52 C51 H51 119.8
C51 C52 H52 120.1
C53 C52 C51 119.9(4)
C53 C52 H52 120.1
C48 C53 H53 119.5
C52 C53 C48 121.0(4)
C52 C53 H53 119.5
C55 C54 P3 122.8(3)
C59 C54 C55 118.3(4)
C59 C54 P3 118.8(3)
C54 C55 H55 120.1
C56 C55 C54 119.8(4)
C56 C55 H55 120.1
C55 C56 H56 119.5
C57 C56 C55 121.0(4)
C57 C56 H56 119.5
C56 C57 H57 120.1
C56 C57 C58 119.8(4)
C58 C57 H57 120.1
C57 C58 H58 120.2
C57 C58 C59 119.5(4)
C59 C58 H58 120.2
C54 C59 C58 121.5(4)
C54 C59 H59 119.2
C58 C59 H59 119.2
C1 O1 Ru1 88.9(3)
C1 O2 Ru1 92.8(2)
C6 P1 C5 108.7(2)
C12 P1 C5 109.0(2)
C12 P1 C6 109.4(2)
C12 P1 C18 111.4(2)
C18 P1 C5 109.2(2)
C18 P1 C6 109.1(2)
C24 P2 C30 105.41(19)
C24 P2 C36 104.44(19)
C24 P2 Ru1 117.87(14)
C30 P2 C36 102.62(19)
C30 P2 Ru1 112.71(14)
C36 P2 Ru1 112.35(14)
C42 P3 C48 105.90(19)
C42 P3 Ru1 114.13(13)
C48 P3 Ru1 114.30(14)
C54 P3 C42 104.93(19)
C54 P3 C48 104.68(19)
C54 P3 Ru1 112.00(14)
C3 Ru1 C1 145.95(17)
C3 Ru1 C4 89.08(17)
C3 Ru1 O1 116.67(15)
C3 Ru1 O2 175.82(15)
C3 Ru1 P2 88.75(13)
C3 Ru1 P3 88.05(13)
C4 Ru1 C1 124.94(16)
C4 Ru1 O1 154.14(14)
C4 Ru1 O2 95.11(14)
C4 Ru1 P2 95.68(12)
C4 Ru1 P3 90.90(12)
O1 Ru1 C1 29.28(12)
O1 Ru1 P2 87.74(7)
O1 Ru1 P3 87.78(7)
O2 Ru1 C1 29.88(12)
O2 Ru1 O1 59.16(11)
O2 Ru1 P2 90.74(8)
O2 Ru1 P3 91.97(8)
P2 Ru1 C1 89.23(10)
P2 Ru1 P3 172.64(4)
P3 Ru1 C1 89.70(10)

loop_
_geom_bond_atom_site_label_1
_geom_bond_atom_site_label_2
_geom_bond_distance
B1 F1 1.311(7)
B1 F2 1.350(6)
B1 F3 1.373(7)
B1 F4 1.381(7)
C1 C2 1.508(6)
C1 O1 1.257(5)
C1 O2 1.282(5)
C1 Ru1 2.571(4)
C2 H2A 0.9600
C2 H2B 0.9600
C2 H2C 0.9600
C3 O3 1.167(5)
C3 Ru1 1.814(4)
C4 H4A 0.9700
C4 H4B 0.9700
C4 C5 1.518(6)
C4 Ru1 2.112(4)
C5 H5A 0.9700
C5 H5B 0.9700
C5 P1 1.813(4)
C6 C7 1.373(6)
C6 C11 1.408(6)
C6 P1 1.799(4)
C7 H7 0.9300
C7 C8 1.384(7)
C8 H8 0.9300
C8 C9 1.393(7)
C9 H9 0.9300
C9 C10 1.355(7)
C10 H10 0.9300
C10 C11 1.386(6)
C11 H11 0.9300
C12 C13 1.380(6)
C12 C17 1.401(6)
C12 P1 1.796(4)
C13 H13 0.9300
C13 C14 1.387(6)
C14 H14 0.9300
C14 C15 1.384(7)
C15 H15 0.9300
C15 C16 1.380(7)
C16 H16 0.9300
C16 C17 1.393(7)
C17 H17 0.9300
C18 C19 1.405(6)
C18 C23 1.386(6)
C18 P1 1.796(4)
C19 H19 0.9300
C19 C20 1.386(6)
C20 H20 0.9300
C20 C21 1.382(7)
C21 H21 0.9300
C21 C22 1.373(7)
C22 H22 0.9300
C22 C23 1.408(7)
C23 H23 0.9300
C24 C25 1.397(6)
C24 C29 1.395(6)
C24 P2 1.832(4)
C25 H25 0.9300
C25 C26 1.391(6)
C26 H26 0.9300
C26 C27 1.374(6)
C27 H27 0.9300
C27 C28 1.384(7)
C28 H28 0.9300
C28 C29 1.379(6)
C29 H29 0.9300
C30 C31 1.401(6)
C30 C35 1.383(6)
C30 P2 1.835(4)
C31 H31 0.9300
C31 C32 1.389(6)
C32 H32 0.9300
C32 C33 1.375(6)
C33 H33 0.9300
C33 C34 1.377(7)
C34 H34 0.9300
C34 C35 1.387(6)
C35 H35 0.9300
C36 C37 1.383(6)
C36 C41 1.391(6)
C36 P2 1.847(4)
C37 H37 0.9300
C37 C38 1.392(6)
C38 H38 0.9300
C38 C39 1.361(6)
C39 H39 0.9300
C39 C40 1.384(6)
C40 H40 0.9300
C40 C41 1.377(6)
C41 H41 0.9300
C42 C43 1.386(6)
C42 C47 1.391(6)
C42 P3 1.830(4)
C43 H43 0.9300
C43 C44 1.390(6)
C44 H44 0.9300
C44 C45 1.368(7)
C45 H45 0.9300
C45 C46 1.387(7)
C46 H46 0.9300
C46 C47 1.387(6)
C47 H47 0.9300
C48 C49 1.395(6)
C48 C53 1.400(6)
C48 P3 1.834(4)
C49 H49 0.9300
C49 C50 1.383(6)
C50 H50 0.9300
C50 C51 1.377(6)
C51 H51 0.9300
C51 C52 1.386(7)
C52 H52 0.9300
C52 C53 1.364(6)
C53 H53 0.9300
C54 C55 1.403(6)
C54 C59 1.380(6)
C54 P3 1.826(4)
C55 H55 0.9300
C55 C56 1.395(6)
C56 H56 0.9300
C56 C57 1.370(6)
C57 H57 0.9300
C57 C58 1.382(6)
C58 H58 0.9300
C58 C59 1.396(6)
C59 H59 0.9300
O1 Ru1 2.267(3)
O2 Ru1 2.166(3)
P2 Ru1 2.3608(11)
P3 Ru1 2.3724(11)

loop_
_geom_torsion_atom_site_label_1
_geom_torsion_atom_site_label_2
_geom_torsion_atom_site_label_3
_geom_torsion_atom_site_label_4
_geom_torsion
C1 O1 Ru1 C3 179.9(3)
C1 O1 Ru1 C4 -5.9(4)
C1 O1 Ru1 O2 0.3(2)
C1 O1 Ru1 P2 92.5(2)
C1 O1 Ru1 P3 -93.4(2)
C1 O2 Ru1 C3 -4(2)
C1 O2 Ru1 C4 177.1(2)
C1 O2 Ru1 O1 -0.3(2)
C1 O2 Ru1 P2 -87.2(2)
C1 O2 Ru1 P3 86.0(2)
C2 C1 O1 Ru1 177.6(4)
C2 C1 O2 Ru1 -177.6(3)
C2 C1 Ru1 C3 -152(4)
C2 C1 Ru1 C4 25(5)
C2 C1 Ru1 O1 -152(5)
C2 C1 Ru1 O2 29(4)
C2 C1 Ru1 P2 122(4)
C2 C1 Ru1 P3 -66(4)
C4 C5 P1 C6 -169.4(3)
C4 C5 P1 C12 71.5(3)
C4 C5 P1 C18 -50.4(4)
C5 C4 Ru1 C1 38.6(4)
C5 C4 Ru1 C3 -143.1(3)
C5 C4 Ru1 O1 42.1(5)
C5 C4 Ru1 O2 36.8(3)
C5 C4 Ru1 P2 -54.4(3)
C5 C4 Ru1 P3 128.9(3)
C6 C7 C8 C9 -0.5(9)
C7 C6 C11 C10 0.7(7)
C7 C6 P1 C5 45.5(5)
C7 C6 P1 C12 164.3(4)
C7 C6 P1 C18 -73.5(4)
C7 C8 C9 C10 0.0(9)
C8 C9 C10 C11 0.9(8)
C9 C10 C11 C6 -1.2(7)
C11 C6 C7 C8 0.2(8)
C11 C6 P1 C5 -137.8(4)
C11 C6 P1 C12 -19.0(4)
C11 C6 P1 C18 103.2(4)
C12 C13 C14 C15 -0.3(7)
C13 C12 C17 C16 -0.4(7)
C13 C12 P1 C5 -130.1(4)
C13 C12 P1 C6 111.3(4)
C13 C12 P1 C18 -9.5(5)
C13 C14 C15 C16 0.6(8)
C14 C15 C16 C17 -0.9(8)
C15 C16 C17 C12 0.8(8)
C17 C12 C13 C14 0.1(7)
C17 C12 P1 C5 50.3(4)
C17 C12 P1 C6 -68.4(4)
C17 C12 P1 C18 170.9(4)
C18 C19 C20 C21 -0.4(7)
C19 C18 C23 C22 0.3(7)
C19 C18 P1 C5 70.9(4)
C19 C18 P1 C6 -170.4(4)
C19 C18 P1 C12 -49.5(4)
C19 C20 C21 C22 1.3(7)
C20 C21 C22 C23 -1.4(8)
C21 C22 C23 C18 0.6(7)
C23 C18 C19 C20 -0.4(7)
C23 C18 P1 C5 -104.0(4)
C23 C18 P1 C6 14.7(4)
C23 C18 P1 C12 135.5(4)
C24 C25 C26 C27 -0.1(7)
C24 P2 Ru1 C1 -142.73(19)
C24 P2 Ru1 C3 71.3(2)
C24 P2 Ru1 C4 -17.68(19)
C24 P2 Ru1 O1 -171.98(17)
C24 P2 Ru1 O2 -112.89(17)
C24 P2 Ru1 P3 135.5(3)
C25 C24 C29 C28 2.7(6)
C25 C24 P2 C30 -167.4(3)
C25 C24 P2 C36 84.9(4)
C25 C24 P2 Ru1 -40.6(4)
C25 C26 C27 C28 2.2(7)
C26 C27 C28 C29 -1.9(7)
C27 C28 C29 C24 -0.6(7)
C29 C24 C25 C26 -2.4(6)
C29 C24 P2 C30 6.8(4)
C29 C24 P2 C36 -100.9(4)
C29 C24 P2 Ru1 133.6(3)
C30 C31 C32 C33 -1.0(7)
C30 P2 Ru1 C1 -19.56(19)
C30 P2 Ru1 C3 -165.6(2)
C30 P2 Ru1 C4 105.49(19)
C30 P2 Ru1 O1 -48.81(17)
C30 P2 Ru1 O2 10.28(17)
C30 P2 Ru1 P3 -101.3(3)
C31 C30 C35 C34 0.1(6)
C31 C30 P2 C24 58.2(4)
C31 C30 P2 C36 167.3(3)
C31 C30 P2 Ru1 -71.7(3)
C31 C32 C33 C34 -0.4(7)
C32 C33 C34 C35 1.7(7)
C33 C34 C35 C30 -1.6(7)
C35 C30 C31 C32 1.2(6)
C35 C30 P2 C24 -129.0(4)
C35 C30 P2 C36 -20.0(4)
C35 C30 P2 Ru1 101.1(4)
C36 C37 C38 C39 -0.1(6)
C36 P2 Ru1 C1 95.79(18)
C36 P2 Ru1 C3 -50.22(19)
C36 P2 Ru1 C4 -139.17(18)
C36 P2 Ru1 O1 66.54(16)
C36 P2 Ru1 O2 125.63(16)
C36 P2 Ru1 P3 14.1(4)
C37 C36 C41 C40 3.3(6)
C37 C36 P2 C24 20.4(4)
C37 C36 P2 C30 -89.4(4)
C37 C36 P2 Ru1 149.3(3)
C37 C38 C39 C40 0.9(7)
C38 C39 C40 C41 0.5(7)
C39 C40 C41 C36 -2.6(7)
C41 C36 C37 C38 -2.0(6)
C41 C36 P2 C24 -163.5(3)
C41 C36 P2 C30 86.7(4)
C41 C36 P2 Ru1 -34.6(4)
C42 C43 C44 C45 1.3(7)
C42 P3 Ru1 C1 21.40(19)
C42 P3 Ru1 C3 167.4(2)
C42 P3 Ru1 C4 -103.54(19)
C42 P3 Ru1 O1 50.62(17)
C42 P3 Ru1 O2 -8.40(17)
C42 P3 Ru1 P2 103.1(3)
C43 C42 C47 C46 0.6(6)
C43 C42 P3 C48 112.4(4)
C43 C42 P3 C54 2.0(4)
C43 C42 P3 Ru1 -121.0(3)
C43 C44 C45 C46 0.7(7)
C44 C45 C46 C47 -2.0(7)
C45 C46 C47 C42 1.4(7)
C47 C42 C43 C44 -1.9(6)
C47 C42 P3 C48 -71.0(4)
C47 C42 P3 C54 178.6(3)
C47 C42 P3 Ru1 55.6(4)
C48 C49 C50 C51 -0.1(7)
C48 P3 Ru1 C1 143.52(19)
C48 P3 Ru1 C3 -70.5(2)
C48 P3 Ru1 C4 18.58(19)
C48 P3 Ru1 O1 172.74(17)
C48 P3 Ru1 O2 113.72(17)
C48 P3 Ru1 P2 -134.8(3)
C49 C48 C53 C52 -0.8(6)
C49 C48 P3 C42 11.7(4)
C49 C48 P3 C54 122.2(4)
C49 C48 P3 Ru1 -114.9(3)
C49 C50 C51 C52 0.2(7)
C50 C51 C52 C53 -0.6(7)
C51 C52 C53 C48 0.9(7)
C53 C48 C49 C50 0.4(6)
C53 C48 P3 C42 -175.5(3)
C53 C48 P3 C54 -64.9(4)
C53 C48 P3 Ru1 58.0(4)
C54 C55 C56 C57 0.8(6)
C54 P3 Ru1 C1 -97.64(18)
C54 P3 Ru1 C3 48.38(19)
C54 P3 Ru1 C4 137.42(18)
C54 P3 Ru1 O1 -68.41(16)
C54 P3 Ru1 O2 -127.43(16)
C54 P3 Ru1 P2 -15.9(4)
C55 C54 C59 C58 -0.5(6)
C55 C54 P3 C42 95.6(4)
C55 C54 P3 C48 -15.7(4)
C55 C54 P3 Ru1 -140.0(3)
C55 C56 C57 C58 -0.3(6)
C56 C57 C58 C59 -0.6(6)
C57 C58 C59 C54 1.0(7)
C59 C54 C55 C56 -0.4(6)
C59 C54 P3 C42 -84.3(4)
C59 C54 P3 C48 164.4(3)
C59 C54 P3 Ru1 40.1(4)
O1 C1 O2 Ru1 0.5(4)
O1 C1 Ru1 C3 -0.1(4)
O1 C1 Ru1 C4 176.9(2)
O1 C1 Ru1 O2 -179.5(4)
O1 C1 Ru1 P2 -86.7(2)
O1 C1 Ru1 P3 86.0(2)
O2 C1 O1 Ru1 -0.4(4)
O2 C1 Ru1 C3 179.4(3)
O2 C1 Ru1 C4 -3.6(3)
O2 C1 Ru1 O1 179.5(4)
O2 C1 Ru1 P2 92.8(2)
O2 C1 Ru1 P3 -94.5(2)
O3 C3 Ru1 C1 171(9)
O3 C3 Ru1 C4 -6(9)
O3 C3 Ru1 O1 171(9)
O3 C3 Ru1 O2 175(8)
O3 C3 Ru1 P2 -102(9)
O3 C3 Ru1 P3 85(9)
P1 C6 C7 C8 176.9(4)
P1 C6 C11 C10 -176.0(4)
P1 C12 C13 C14 -179.5(4)
P1 C12 C17 C16 179.2(4)
P1 C18 C19 C20 -175.4(4)
P1 C18 C23 C22 175.2(4)
P2 C24 C25 C26 172.1(3)
P2 C24 C29 C28 -171.4(3)
P2 C30 C31 C32 174.2(3)
P2 C30 C35 C34 -172.7(3)
P2 C36 C37 C38 174.1(3)
P2 C36 C41 C40 -172.8(3)
P3 C42 C43 C44 174.6(3)
P3 C42 C47 C46 -176.1(3)
P3 C48 C49 C50 173.2(3)
P3 C48 C53 C52 -173.9(4)
P3 C54 C55 C56 179.7(3)
P3 C54 C59 C58 179.4(3)
Ru1 C4 C5 P1 -164.6(2)

loop_
_smtbx_masks_void_nr
_smtbx_masks_void_average_x
_smtbx_masks_void_average_y
_smtbx_masks_void_average_z
_smtbx_masks_void_volume
_smtbx_masks_void_count_electrons
1 0.000 0.500 0.000 334.4 12.0
